data_2220732
loop_
_publ_author_name
'Wang, Guo-wei'
'Zhuang, Ling-hua'
'Wang, Jin-tang'

_publ_section_title
;
 2,2'-Hexamethylenedi-1,3-benzothiazole
;
_journal_coeditor_code BX2191
_journal_issue 2
_journal_name_full 'Acta Crystallographica Section E'
_journal_page_first o293
_journal_paper_doi 10.1107/S1600536809000610
_journal_volume 65
_journal_year 2009
_chemical_formula_iupac 'C20 H20 N2 S2'
_chemical_formula_moiety 'C20 H20 N2 S2'
_chemical_formula_sum 'C20 H20 N2 S2'
_chemical_formula_weight 342.50
_chemical_name_systematic
;
2,2'-Hexamethylenedi-1,3-benzothiazole
;
_space_group_IT_number 14
_symmetry_cell_setting monoclinic
_symmetry_space_group_name_Hall '-P 2yn'
_symmetry_space_group_name_H-M 'P 1 21/n 1'
_atom_sites_solution_hydrogens geom
_atom_sites_solution_primary direct
_atom_sites_solution_secondary difmap
_cell_angle_alpha 90.00
_cell_angle_beta 96.03(3)
_cell_angle_gamma 90.00
_cell_formula_units_Z 2
_cell_length_a 5.7590(12)
_cell_length_b 8.3030(17)
_cell_length_c 18.974(4)
_cell_measurement_reflns_used 27
_cell_measurement_temperature 293(2)
_cell_measurement_theta_max 25
_cell_measurement_theta_min 1
_cell_volume 902.3(3)
_computing_cell_refinement 'CAD-4 Software (Enraf--Nonius, 1989)'
_computing_data_collection 'CAD-4 Software (Enraf--Nonius, 1989)'
_computing_data_reduction 'XCAD4 (Harms & Wocadlo, 1995)'
_computing_molecular_graphics 'SHELXTL (Sheldrick, 2008)'
_computing_publication_material 'SHELXTL (Sheldrick, 2008)'
_computing_structure_refinement 'SHELXL97 (Sheldrick, 2008)'
_computing_structure_solution 'SHELXS97 (Sheldrick, 2008)'
_diffrn_ambient_temperature 293(2)
_diffrn_measured_fraction_theta_full 0.996
_diffrn_measured_fraction_theta_max 0.996
_diffrn_measurement_device_type 'Enraf--Nonius CAD-4'
_diffrn_measurement_method \w/2\q
_diffrn_radiation_monochromator graphite
_diffrn_radiation_source 'fine-focus sealed tube'
_diffrn_radiation_type MoK\a
_diffrn_radiation_wavelength 0.71073
_diffrn_reflns_av_R_equivalents 0.0000
_diffrn_reflns_av_sigmaI/netI 0.0644
_diffrn_reflns_limit_h_max 6
_diffrn_reflns_limit_h_min -6
_diffrn_reflns_limit_k_max 9
_diffrn_reflns_limit_k_min 0
_diffrn_reflns_limit_l_max 22
_diffrn_reflns_limit_l_min 0
_diffrn_reflns_number 1626
_diffrn_reflns_theta_full 25.32
_diffrn_reflns_theta_max 25.32
_diffrn_reflns_theta_min 2.16
_diffrn_standards_decay_% 9
_diffrn_standards_interval_count 200
_diffrn_standards_number 3
_exptl_absorpt_coefficient_mu 0.298
_exptl_absorpt_correction_T_max 0.9708
_exptl_absorpt_correction_T_min 0.9158
_exptl_absorpt_correction_type psi-scan
_exptl_absorpt_process_details '(North <i>et al.</i>,  1968)'
_exptl_crystal_colour yellow
_exptl_crystal_density_diffrn 1.297
_exptl_crystal_density_method 'not measured'
_exptl_crystal_description block
_exptl_crystal_F_000 372
_exptl_crystal_size_max 0.30
_exptl_crystal_size_mid 0.20
_exptl_crystal_size_min 0.10
_refine_diff_density_max 0.366
_refine_diff_density_min -0.395
_refine_ls_extinction_method none
_refine_ls_goodness_of_fit_ref 1.006
_refine_ls_hydrogen_treatment constr
_refine_ls_matrix_type full
_refine_ls_number_parameters 109
_refine_ls_number_reflns 1626
_refine_ls_number_restraints 0
_refine_ls_restrained_S_all 1.006
_refine_ls_R_factor_all 0.1029
_refine_ls_R_factor_gt 0.0620
_refine_ls_shift/su_max_lt 0.001
_refine_ls_shift/su_mean 0.001
_refine_ls_structure_factor_coef Fsqd
_refine_ls_weighting_details 'calc w=1/[\s^2^(Fo^2^)+(0.06P)^2^+1.95P] where P=(Fo^2^+2Fc^2^)/3'
_refine_ls_weighting_scheme calc
_refine_ls_wR_factor_gt 0.1402
_refine_ls_wR_factor_ref 0.1818
_reflns_number_gt 1102
_reflns_number_total 1626
_reflns_threshold_expression I>2\s(I)
_cod_data_source_file bx2191.cif
_cod_data_source_block I
_cod_original_sg_symbol_H-M 'P 21/n'
_cod_database_code 2220732
_cod_database_fobs_code 2220732

loop_
_symmetry_equiv_pos_as_xyz
'x, y, z'
'-x+1/2, y+1/2, -z+1/2'
'-x, -y, -z'
'x-1/2, -y-1/2, z-1/2'

loop_
_atom_site_type_symbol
_atom_site_label
_atom_site_fract_x
_atom_site_fract_y
_atom_site_fract_z
_atom_site_U_iso_or_equiv
_atom_site_adp_type
_atom_site_calc_flag
_atom_site_refinement_flags
_atom_site_occupancy
_atom_site_disorder_assembly
_atom_site_disorder_group
S S 0.21252(19) 0.52096(15) 0.08482(6) 0.0614(4) Uani d . 1 . .
N N 0.6060(6) 0.5674(4) 0.16015(18) 0.0569(9) Uani d . 1 . .
C C1 0.0926(8) 0.8256(6) 0.1352(3) 0.0701(13) Uani d . 1 . .
H H1A -0.0542 0.8244 0.1096 0.084 Uiso calc R 1 . .
C C2 0.1629(9) 0.9538(6) 0.1788(3) 0.0738(14) Uani d . 1 . .
H H2A 0.0601 1.0387 0.1831 0.089 Uiso calc R 1 . .
C C3 0.3826(9) 0.9590(6) 0.2162(2) 0.0673(13) Uani d . 1 . .
H H3A 0.4266 1.0481 0.2442 0.081 Uiso calc R 1 . .
C C4 0.5351(8) 0.8342(5) 0.2123(2) 0.0573(11) Uani d . 1 . .
H H4A 0.6813 0.8370 0.2382 0.069 Uiso calc R 1 . .
C C5 0.4707(7) 0.7038(5) 0.1695(2) 0.0468(9) Uani d . 1 . .
C C6 0.2468(7) 0.6990(5) 0.1308(2) 0.0539(10) Uani d . 1 . .
C C7 0.4953(7) 0.4647(5) 0.1187(2) 0.0495(9) Uani d . 1 . .
C C8 0.5905(8) 0.3044(5) 0.1000(2) 0.0631(12) Uani d . 1 . .
H H8A 0.7463 0.3214 0.0864 0.076 Uiso calc R 1 . .
H H8B 0.6065 0.2391 0.1426 0.076 Uiso calc R 1 . .
C C9 0.4567(8) 0.2091(5) 0.0429(2) 0.0556(10) Uani d . 1 . .
H H9A 0.4414 0.2725 -0.0002 0.067 Uiso calc R 1 . .
H H9B 0.3009 0.1901 0.0562 0.067 Uiso calc R 1 . .
C C10 0.5656(8) 0.0488(5) 0.0278(2) 0.0583(11) Uani d . 1 . .
H H10A 0.7206 0.0683 0.0139 0.070 Uiso calc R 1 . .
H H10B 0.5836 -0.0134 0.0712 0.070 Uiso calc R 1 . .

loop_
_atom_site_aniso_label
_atom_site_aniso_U_11
_atom_site_aniso_U_22
_atom_site_aniso_U_33
_atom_site_aniso_U_12
_atom_site_aniso_U_13
_atom_site_aniso_U_23
S 0.0522(7) 0.0655(8) 0.0654(7) -0.0031(5) 0.0018(5) -0.0103(6)
N 0.063(2) 0.056(2) 0.051(2) -0.0014(17) 0.0036(16) -0.0028(17)
C1 0.061(3) 0.075(3) 0.076(3) 0.008(2) 0.018(2) 0.002(3)
C2 0.084(4) 0.065(3) 0.078(3) 0.013(3) 0.035(3) -0.007(3)
C3 0.088(4) 0.061(3) 0.058(3) -0.011(3) 0.031(2) -0.013(2)
C4 0.067(3) 0.063(3) 0.043(2) -0.014(2) 0.0089(19) -0.011(2)
C5 0.057(2) 0.044(2) 0.040(2) -0.0024(17) 0.0089(17) 0.0032(17)
C6 0.050(2) 0.066(3) 0.047(2) -0.006(2) 0.0127(18) -0.006(2)
C7 0.055(2) 0.047(2) 0.046(2) -0.0056(18) 0.0063(17) -0.0045(18)
C8 0.070(3) 0.053(3) 0.066(3) 0.009(2) 0.005(2) 0.007(2)
C9 0.067(3) 0.052(2) 0.048(2) -0.002(2) 0.0086(19) 0.0016(19)
C10 0.071(3) 0.053(2) 0.052(2) 0.007(2) 0.012(2) 0.002(2)

loop_
_atom_type_symbol
_atom_type_description
_atom_type_scat_dispersion_real
_atom_type_scat_dispersion_imag
_atom_type_scat_source
C C 0.0033 0.0016 'International Tables Vol C Tables 4.2.6.8 and 6.1.1.4'
H H 0.0000 0.0000 'International Tables Vol C Tables 4.2.6.8 and 6.1.1.4'
N N 0.0061 0.0033 'International Tables Vol C Tables 4.2.6.8 and 6.1.1.4'
S S 0.1246 0.1234 'International Tables Vol C Tables 4.2.6.8 and 6.1.1.4'

loop_
_geom_angle_atom_site_label_1
_geom_angle_atom_site_label_2
_geom_angle_atom_site_label_3
_geom_angle_site_symmetry_1
_geom_angle_site_symmetry_3
_geom_angle
_geom_angle_publ_flag
C6 S C7 . . 89.46(19) ?
C7 N C5 . . 111.6(4) ?
C2 C1 C6 . . 118.1(5) ?
C2 C1 H1A . . 120.9 ?
C6 C1 H1A . . 120.9 ?
C1 C2 C3 . . 121.7(5) ?
C1 C2 H2A . . 119.2 ?
C3 C2 H2A . . 119.2 ?
C4 C3 C2 . . 120.4(4) ?
C4 C3 H3A . . 119.8 ?
C2 C3 H3A . . 119.8 ?
C3 C4 C5 . . 119.5(4) ?
C3 C4 H4A . . 120.2 ?
C5 C4 H4A . . 120.2 ?
C4 C5 N . . 126.3(4) ?
C4 C5 C6 . . 120.1(4) ?
N C5 C6 . . 113.6(4) ?
C1 C6 C5 . . 120.1(4) ?
C1 C6 S . . 130.1(4) ?
C5 C6 S . . 109.7(3) ?
N C7 C8 . . 124.4(4) ?
N C7 S . . 115.5(3) ?
C8 C7 S . . 120.0(3) ?
C9 C8 C7 . . 118.1(4) ?
C9 C8 H8A . . 107.8 ?
C7 C8 H8A . . 107.8 ?
C9 C8 H8B . . 107.8 ?
C7 C8 H8B . . 107.8 ?
H8A C8 H8B . . 107.1 ?
C8 C9 C10 . . 114.4(4) ?
C8 C9 H9A . . 108.7 ?
C10 C9 H9A . . 108.7 ?
C8 C9 H9B . . 108.7 ?
C10 C9 H9B . . 108.7 ?
H9A C9 H9B . . 107.6 ?
C10 C10 C9 3_655 . 115.4(5) ?
C10 C10 H10A 3_655 . 108.4 ?
C9 C10 H10A . . 108.4 ?
C10 C10 H10B 3_655 . 108.4 ?
C9 C10 H10B . . 108.4 ?
H10A C10 H10B . . 107.5 ?

loop_
_geom_bond_atom_site_label_1
_geom_bond_atom_site_label_2
_geom_bond_site_symmetry_2
_geom_bond_distance
_geom_bond_publ_flag
S C6 . 1.717(4) ?
S C7 . 1.750(4) ?
N C7 . 1.283(5) ?
N C5 . 1.397(5) ?
C1 C2 . 1.382(7) ?
C1 C6 . 1.384(6) ?
C1 H1A . 0.9300 ?
C2 C3 . 1.385(7) ?
C2 H2A . 0.9300 ?
C3 C4 . 1.365(6) ?
C3 H3A . 0.9300 ?
C4 C5 . 1.380(5) ?
C4 H4A . 0.9300 ?
C5 C6 . 1.416(5) ?
C7 C8 . 1.496(6) ?
C8 C9 . 1.489(6) ?
C8 H8A . 0.9700 ?
C8 H8B . 0.9700 ?
C9 C10 . 1.512(6) ?
C9 H9A . 0.9700 ?
C9 H9B . 0.9700 ?
C10 C10 3_655 1.473(8) ?
C10 H10A . 0.9700 ?
C10 H10B . 0.9700 ?

loop_
_geom_torsion_atom_site_label_1
_geom_torsion_atom_site_label_2
_geom_torsion_atom_site_label_3
_geom_torsion_atom_site_label_4
_geom_torsion_site_symmetry_1
_geom_torsion_site_symmetry_2
_geom_torsion_site_symmetry_3
_geom_torsion_site_symmetry_4
_geom_torsion
_geom_torsion_publ_flag
C6 C1 C2 C3 . . . . 1.3(7) ?
C1 C2 C3 C4 . . . . -1.6(7) ?
C2 C3 C4 C5 . . . . 1.3(7) ?
C3 C4 C5 N . . . . -179.7(4) ?
C3 C4 C5 C6 . . . . -0.8(6) ?
C7 N C5 C4 . . . . 178.0(4) ?
C7 N C5 C6 . . . . -0.9(5) ?
C2 C1 C6 C5 . . . . -0.8(7) ?
C2 C1 C6 S . . . . 177.5(4) ?
C4 C5 C6 C1 . . . . 0.5(6) ?
N C5 C6 C1 . . . . 179.6(4) ?
C4 C5 C6 S . . . . -178.1(3) ?
N C5 C6 S . . . . 0.9(4) ?
C7 S C6 C1 . . . . -179.0(5) ?
C7 S C6 C5 . . . . -0.5(3) ?
C5 N C7 C8 . . . . -178.0(4) ?
C5 N C7 S . . . . 0.5(5) ?
C6 S C7 N . . . . 0.0(3) ?
C6 S C7 C8 . . . . 178.6(4) ?
N C7 C8 C9 . . . . -170.9(4) ?
S C7 C8 C9 . . . . 10.6(6) ?
C7 C8 C9 C10 . . . . -179.9(4) ?
C8 C9 C10 C10 . . . 3_655 179.1(5) ?
